data_7719985
loop_
_publ_author_name
'Pilichos, Evangelos'
'Mayans, Julia'
'Escuer, Albert'

_publ_section_title
;
 Probing the need of a very low axial zero field splitting in MnII systems
 with slow relaxation of the magnetization
;
_journal_name_full 'Dalton Transactions'
_journal_paper_doi 10.1039/D5DT02349A
_journal_year 2026
_chemical_absolute_configuration rm
_chemical_formula_moiety '2(C28 H24 Mn N6 S2), C H4 O'
_chemical_formula_sum 'C57 H52 Mn2 N12 O S4'
_chemical_formula_weight 1159.22
_space_group_crystal_system triclinic
_space_group_IT_number 1
_space_group_name_Hall 'P 1'
_space_group_name_H-M_alt 'P 1'
_atom_sites_solution_hydrogens geom
_audit_creation_method SHELXL-2018/3
_audit_update_record
;
2023-07-21 deposited with the CCDC.	2025-12-02 downloaded from the CCDC.
;
_cell_angle_alpha 86.416(2)
_cell_angle_beta 82.774(2)
_cell_angle_gamma 75.071(2)
_cell_formula_units_Z 1
_cell_length_a 8.5398(4)
_cell_length_b 10.3318(6)
_cell_length_c 15.7479(9)
_cell_measurement_reflns_used 9937
_cell_measurement_temperature 100(2)
_cell_measurement_theta_max 30.55
_cell_measurement_theta_min 2.39
_cell_volume 1331.24(13)
_computing_cell_refinement 'Bruker SAINT'
_computing_data_collection 'Bruker APEX3'
_computing_data_reduction 'Bruker SAINT'
_computing_molecular_graphics 'Bruker SHELXTL'
_computing_publication_material 'Bruker SHELXTL'
_computing_structure_refinement 'SHELXL-2018/3 (Sheldrick, 2018)'
_computing_structure_solution 'SHELXT 2014/5 (Sheldrick, 2014)'
_diffrn_ambient_temperature 100(2)
_diffrn_measured_fraction_theta_full 1.000
_diffrn_measured_fraction_theta_max 0.999
_diffrn_measurement_device_type 'D8 Venture'
_diffrn_measurement_method '\f and \w scans'
_diffrn_radiation_type MoK\a
_diffrn_radiation_wavelength 0.71073
_diffrn_reflns_av_R_equivalents 0.0480
_diffrn_reflns_av_unetI/netI 0.0416
_diffrn_reflns_Laue_measured_fraction_full 1.000
_diffrn_reflns_Laue_measured_fraction_max 0.999
_diffrn_reflns_limit_h_max 12
_diffrn_reflns_limit_h_min -12
_diffrn_reflns_limit_k_max 14
_diffrn_reflns_limit_k_min -14
_diffrn_reflns_limit_l_max 22
_diffrn_reflns_limit_l_min -22
_diffrn_reflns_number 74622
_diffrn_reflns_point_group_measured_fraction_full 0.997
_diffrn_reflns_point_group_measured_fraction_max 0.991
_diffrn_reflns_theta_full 25.242
_diffrn_reflns_theta_max 30.563
_diffrn_reflns_theta_min 2.041
_diffrn_source microfous
_exptl_absorpt_coefficient_mu 0.685
_exptl_absorpt_correction_T_max 0.7461
_exptl_absorpt_correction_T_min 0.7038
_exptl_absorpt_correction_type multi-scan
_exptl_absorpt_process_details sadabs
_exptl_crystal_colour red
_exptl_crystal_density_diffrn 1.446
_exptl_crystal_description needle
_exptl_crystal_F_000 600
_exptl_crystal_preparation 'Magnetic properties'
_exptl_crystal_recrystallization_method 'Re-crystallisation from solvent: Methanol /diethyleter'
_exptl_crystal_size_max 0.269
_exptl_crystal_size_mid 0.059
_exptl_crystal_size_min 0.054
_refine_diff_density_max 1.662
_refine_diff_density_min -1.451
_refine_diff_density_rms 0.100
_refine_ls_abs_structure_details
;
 Refined as an inversion twin.
;
_refine_ls_abs_structure_Flack 0.04(3)
_refine_ls_extinction_method none
_refine_ls_goodness_of_fit_ref 1.051
_refine_ls_hydrogen_treatment constr
_refine_ls_matrix_type full
_refine_ls_number_parameters 687
_refine_ls_number_reflns 16202
_refine_ls_number_restraints 3
_refine_ls_restrained_S_all 1.051
_refine_ls_R_factor_all 0.0769
_refine_ls_R_factor_gt 0.0595
_refine_ls_shift/su_max 0.000
_refine_ls_shift/su_mean 0.000
_refine_ls_structure_factor_coef Fsqd
_refine_ls_weighting_details 'w=1/[\s^2^(Fo^2^)+(0.0958P)^2^+1.5715P] where P=(Fo^2^+2Fc^2^)/3'
_refine_ls_weighting_scheme calc
_refine_ls_wR_factor_gt 0.1637
_refine_ls_wR_factor_ref 0.1795
_reflns_Friedel_coverage 0.985
_reflns_Friedel_fraction_full 0.995
_reflns_Friedel_fraction_max 0.984
_reflns_number_gt 13310
_reflns_number_total 16202
_reflns_threshold_expression 'I > 2\s(I)'
_cod_data_source_file d5dt02349a2.cif
_cod_data_source_block mo_I06AAB20_0m_a
_cod_database_code 7719985
_shelx_shelxl_version_number 2018/3
_shelx_space_group_comment
;
The symmetry employed for this shelxl refinement is uniquely defined
by the following loop, which should always be used as a source of
symmetry information in preference to the above space-group names.
They are only intended as comments.
;

loop_
_space_group_symop_operation_xyz
'x, y, z'

loop_
_atom_site_label
_atom_site_type_symbol
_atom_site_fract_x
_atom_site_fract_y
_atom_site_fract_z
_atom_site_U_iso_or_equiv
_atom_site_adp_type
_atom_site_occupancy
_atom_site_site_symmetry_order
_atom_site_calc_flag
_atom_site_refinement_flags_posn
_atom_site_refinement_flags_adp
_atom_site_refinement_flags_occupancy
_atom_site_disorder_assembly
_atom_site_disorder_group
Mn1_1 Mn 0.37342(8) 0.51863(7) 0.72995(5) 0.02324(19) Uani 1 1 d . . . . .
S1_1 S 0.6325(3) 0.14160(17) 0.91641(13) 0.0389(4) Uani 1 1 d . . . . .
S2_1 S 0.1949(2) 0.82018(18) 0.48556(12) 0.0353(4) Uani 1 1 d . . . . .
N4_1 N 0.6232(7) 0.5672(6) 0.7070(4) 0.0280(11) Uani 1 1 d . . . . .
N5_1 N 0.1236(6) 0.5305(5) 0.7912(3) 0.0233(9) Uani 1 1 d . . . . .
N6_1 N 0.4943(8) 0.3434(6) 0.8022(4) 0.0320(12) Uani 1 1 d . . . . .
N7_1 N 0.3240(7) 0.6492(6) 0.6182(4) 0.0293(12) Uani 1 1 d . . . . .
N12_1 N 0.3179(7) 0.3584(5) 0.6519(4) 0.0252(11) Uani 1 1 d . . . . .
C1_1 C 0.5341(9) 0.7965(7) 0.7573(5) 0.0315(14) Uani 1 1 d . . . . .
C2_1 C 0.5601(10) 0.9253(8) 0.7537(5) 0.0371(16) Uani 1 1 d . . . . .
H2_1 H 0.485505 0.993183 0.786817 0.045 Uiso 1 1 calc R U . . .
C3_1 C 0.6928(11) 0.9572(8) 0.7026(5) 0.0413(18) Uani 1 1 d . . . . .
H3_1 H 0.706043 1.045880 0.700473 0.050 Uiso 1 1 calc R U . . .
C4_1 C 0.7858(9) 0.7273(8) 0.6577(4) 0.0320(15) Uani 1 1 d . . . . .
C5_1 C 0.8737(9) 0.4976(8) 0.6137(5) 0.0344(15) Uani 1 1 d . . . . .
H5_1 H 0.949724 0.427936 0.582650 0.041 Uiso 1 1 calc R U . . .
C6_1 C 0.7350(9) 0.4740(8) 0.6623(5) 0.0335(15) Uani 1 1 d . . . . .
H6_1 H 0.719366 0.386070 0.663704 0.040 Uiso 1 1 calc R U . . .
C7_1 C 0.3936(8) 0.7821(6) 0.8163(4) 0.0301(13) Uani 1 1 d . . . . .
H7_1 H 0.348338 0.852276 0.855251 0.036 Uiso 1 1 calc R U . . .
C9_1 C 0.0483(7) 0.6560(5) 0.8367(4) 0.0273(10) Uani 1 1 d . . . . .
H9_1 H 0.020995 0.728525 0.791862 0.033 Uiso 1 1 calc R U . . .
C10_1 C -0.1094(7) 0.6593(6) 0.8953(4) 0.0306(11) Uani 1 1 d . . . . .
H10A_1 H -0.192390 0.643739 0.861293 0.037 Uiso 1 1 calc R U . . .
H10B_1 H -0.088755 0.586534 0.939584 0.037 Uiso 1 1 calc R U . . .
C11_1 C -0.1746(8) 0.7938(6) 0.9386(4) 0.0381(13) Uani 1 1 d . . . . .
H11A_1 H -0.276407 0.793574 0.976335 0.046 Uiso 1 1 calc R U . . .
H11B_1 H -0.199788 0.866614 0.894669 0.046 Uiso 1 1 calc R U . . .
C12_1 C -0.0472(9) 0.8182(7) 0.9913(4) 0.0396(15) Uani 1 1 d . . . . .
H12A_1 H -0.026241 0.747428 1.036819 0.048 Uiso 1 1 calc R U . . .
H12B_1 H -0.089743 0.905600 1.019150 0.048 Uiso 1 1 calc R U . . .
C13_1 C 0.1140(10) 0.8180(7) 0.9344(5) 0.0366(15) Uani 1 1 d . . . . .
H13A_1 H 0.095776 0.895899 0.893663 0.044 Uiso 1 1 calc R U . . .
H13B_1 H 0.196680 0.827190 0.970848 0.044 Uiso 1 1 calc R U . . .
C14_1 C 0.1787(7) 0.6890(6) 0.8844(4) 0.0280(10) Uani 1 1 d . . . . .
H14_1 H 0.210482 0.614252 0.927285 0.034 Uiso 1 1 calc R U . . .
C15_1 C 0.5528(7) 0.2566(6) 0.8484(4) 0.0231(12) Uani 1 1 d . . . . .
C16_1 C 0.2714(7) 0.7209(6) 0.5625(4) 0.0217(11) Uani 1 1 d . . . . .
C17_1 C 0.0510(8) 0.4352(6) 0.7999(4) 0.0270(12) Uani 1 1 d . . . . .
H17_1 H -0.047100 0.449563 0.837875 0.032 Uiso 1 1 calc R U . . .
C18_1 C 0.1045(7) 0.3051(6) 0.7569(4) 0.0249(12) Uani 1 1 d . . . . .
C19_1 C 0.0141(9) 0.2140(7) 0.7867(5) 0.0298(13) Uani 1 1 d . . . . .
H19_1 H -0.066854 0.237490 0.834195 0.036 Uiso 1 1 calc R U . . .
C20_1 C 0.1501(9) 0.0565(7) 0.6797(5) 0.0324(14) Uani 1 1 d . . . . .
H20_1 H 0.166471 -0.027609 0.654200 0.039 Uiso 1 1 calc R U . . .
C21_1 C 0.2416(8) 0.1477(7) 0.6455(4) 0.0271(12) Uani 1 1 d . . . . .
C22_1 C 0.4162(8) 0.3266(7) 0.5813(4) 0.0279(12) Uani 1 1 d . . . . .
H22_1 H 0.477286 0.388091 0.558304 0.033 Uiso 1 1 calc R U . . .
Mn1_2 Mn 0.70430(8) 0.47767(7) 0.27945(5) 0.0235(2) Uani 1 1 d . . . . .
S1_2 S 0.8764(2) 0.17760(16) 0.52666(11) 0.0317(4) Uani 1 1 d . . . . .
N4_2 N 0.7527(7) 0.3580(6) 0.3974(4) 0.0296(11) Uani 1 1 d . . . . .
C1_2 C 0.4343(10) 0.2988(8) 0.3029(5) 0.0368(17) Uani 1 1 d . . . . .
C2_2 C 0.2925(11) 0.2704(10) 0.3457(6) 0.045(2) Uani 1 1 d . . . . .
C3_2 C 0.2677(13) 0.1394(12) 0.3508(7) 0.059(3) Uani 1 1 d . . . . .
H3_2 H 0.172916 0.121773 0.382732 0.071 Uiso 1 1 calc R U . . .
C4_2 C 0.3825(13) 0.0389(11) 0.3092(8) 0.059(3) Uani 1 1 d . . . . .
H4_2 H 0.368925 -0.049819 0.312615 0.070 Uiso 1 1 calc R U . . .
C5_2 C 0.5178(12) 0.0668(9) 0.2623(7) 0.051(2) Uani 1 1 d . . . . .
H5_2 H 0.591532 -0.003122 0.230353 0.062 Uiso 1 1 calc R U . . .
C6_2 C 0.5525(10) 0.1905(8) 0.2590(5) 0.0370(17) Uani 1 1 d . . . . .
C8_2 C 0.3457(9) 0.5203(9) 0.3402(5) 0.0347(15) Uani 1 1 d . . . . .
H8_2 H 0.363249 0.607689 0.337583 0.042 Uiso 1 1 calc R U . . .
C9_2 C 0.7078(9) 0.1955(7) 0.2105(5) 0.0367(15) Uani 1 1 d . . . . .
H9_2 H 0.760951 0.120047 0.176924 0.044 Uiso 1 1 calc R U . . .
C11_2 C 0.9496(7) 0.2647(6) 0.1622(4) 0.0303(11) Uani 1 1 d . . . . .
H11_2 H 1.027585 0.232766 0.205910 0.036 Uiso 1 1 calc R U . . .
C12_2 C 1.1597(12) 0.1527(8) 0.0447(6) 0.056(2) Uani 1 1 d . . . . .
H12A_2 H 1.243107 0.118951 0.084563 0.067 Uiso 1 1 calc R U . . .
H12B_2 H 1.180386 0.088223 -0.001830 0.067 Uiso 1 1 calc R U . . .
C13_2 C 1.1757(11) 0.2864(8) 0.0072(5) 0.0545(19) Uani 1 1 d . . . . .
H13A_2 H 1.097262 0.318308 -0.035408 0.065 Uiso 1 1 calc R U . . .
H13B_2 H 1.287193 0.277786 -0.022274 0.065 Uiso 1 1 calc R U . . .
C14_2 C 1.1420(8) 0.3872(7) 0.0783(5) 0.0402(14) Uani 1 1 d . . . . .
H14A_2 H 1.224203 0.357173 0.119172 0.048 Uiso 1 1 calc R U . . .
H14B_2 H 1.151986 0.475421 0.053191 0.048 Uiso 1 1 calc R U . . .
C15_2 C 0.9717(7) 0.4016(6) 0.1258(4) 0.0307(11) Uani 1 1 d . . . . .
H15_2 H 0.891868 0.433973 0.082991 0.037 Uiso 1 1 calc R U . . .
C17_2 C 1.0011(8) 0.5901(6) 0.1964(4) 0.0289(13) Uani 1 1 d . . . . .
H17_2 H 1.093641 0.582919 0.154951 0.035 Uiso 1 1 calc R U . . .
C18_2 C 0.8440(8) 0.7327(6) 0.3252(4) 0.0243(12) Uani 1 1 d . . . . .
C19_2 C 0.8292(8) 0.8522(6) 0.3702(5) 0.0277(13) Uani 1 1 d . . . . .
C20_2 C 0.9296(9) 0.9409(7) 0.3398(5) 0.0311(14) Uani 1 1 d . . . . .
H20_2 H 0.918810 1.020278 0.369781 0.037 Uiso 1 1 calc R U . . .
C21_2 C 1.0364(9) 0.9151(7) 0.2713(5) 0.0327(15) Uani 1 1 d . . . . .
H21_2 H 1.100116 0.976358 0.251780 0.039 Uiso 1 1 calc R U . . .
C22_2 C 1.0570(9) 0.7940(8) 0.2259(5) 0.0321(14) Uani 1 1 d . . . . .
H22_2 H 1.136893 0.775413 0.177579 0.039 Uiso 1 1 calc R U . . .
C23_2 C 0.8010(7) 0.2825(6) 0.4513(4) 0.0207(11) Uani 1 1 d . . . . .
C25_2 C 0.6502(9) 0.6729(7) 0.4250(4) 0.0298(13) Uani 1 1 d . . . . .
H25_2 H 0.586530 0.611526 0.444506 0.036 Uiso 1 1 calc R U . . .
C26_2 C 0.6304(8) 0.7868(7) 0.4731(5) 0.0316(14) Uani 1 1 d . . . . .
H26_2 H 0.556128 0.801391 0.523853 0.038 Uiso 1 1 calc R U . . .
C27_2 C 0.7192(8) 0.8756(7) 0.4456(5) 0.0305(13) Uani 1 1 d . . . . .
H27_2 H 0.707396 0.953647 0.477115 0.037 Uiso 1 1 calc R U . . .
S1_3 S 0.4264(3) 0.8536(3) 0.09713(18) 0.0620(7) Uani 1 1 d . . . . .
N1_3 N 0.5708(9) 0.6430(8) 0.2012(6) 0.058(2) Uani 1 1 d . . . . .
C1_3 C 0.5164(6) 0.7426(5) 0.1620(3) 0.0123(9) Uani 1 1 d . . . . .
C3_4 C 0.2239(8) 0.2708(6) 0.6847(4) 0.0241(12) Uani 1 1 d . . . . .
C4_4 C 0.4376(8) 0.2083(7) 0.5374(5) 0.0310(14) Uani 1 1 d . . . . .
H4_4 H 0.510108 0.191295 0.486057 0.037 Uiso 1 1 calc R U . . .
C5_4 C 0.3509(9) 0.1169(7) 0.5703(5) 0.0318(14) Uani 1 1 d . . . . .
H5_4 H 0.364719 0.034821 0.542802 0.038 Uiso 1 1 calc R U . . .
C6_4 C 0.0358(9) 0.0912(7) 0.7510(5) 0.0306(13) Uani 1 1 d . . . . .
H6_4 H -0.026515 0.031013 0.774844 0.037 Uiso 1 1 calc R U . . .
C7_4 C 0.8976(9) 0.6249(8) 0.6120(5) 0.0366(16) Uani 1 1 d . . . . .
H7_4 H 0.991301 0.643155 0.579246 0.044 Uiso 1 1 calc R U . . .
C8_4 C 0.8010(10) 0.8613(8) 0.6569(5) 0.0382(17) Uani 1 1 d . . . . .
H8_4 H 0.890809 0.883762 0.622758 0.046 Uiso 1 1 calc R U . . .
N1_4 N 0.3238(7) 0.6849(5) 0.8217(3) 0.0280(10) Uani 1 1 d . . . . .
C11_4 C 0.1729(11) 0.3784(11) 0.3888(6) 0.051(2) Uani 1 1 d . . . . .
H11_4 H 0.076160 0.362263 0.419293 0.061 Uiso 1 1 calc R U . . .
C9_4 C 0.6462(9) 0.6954(7) 0.7070(5) 0.0292(13) Uani 1 1 d . . . . .
N2_4 N 0.7534(7) 0.6449(5) 0.3531(4) 0.0263(11) Uani 1 1 d . . . . .
N3_4 N 0.9260(6) 0.4973(5) 0.1966(3) 0.0255(10) Uani 1 1 d . . . . .
N4_4 N 0.7815(7) 0.2898(6) 0.2076(4) 0.0305(11) Uani 1 1 d . . . . .
N5_4 N 0.4606(7) 0.4241(6) 0.3012(4) 0.0314(13) Uani 1 1 d . . . . .
C10_4 C 0.1984(9) 0.5022(10) 0.3858(5) 0.0436(19) Uani 1 1 d . . . . .
H10_4 H 0.120402 0.574659 0.413322 0.052 Uiso 1 1 calc R U . . .
C12_4 C 0.9918(10) 0.1611(7) 0.0922(5) 0.0399(16) Uani 1 1 d . . . . .
H12A_4 H 0.988088 0.072112 0.118425 0.048 Uiso 1 1 calc R U . . .
H12B_4 H 0.909417 0.185513 0.051161 0.048 Uiso 1 1 calc R U . . .
O1_4 O 0.7338(6) 0.4059(5) 0.9671(4) 0.0479(12) Uani 1 1 d . . . . .
H1WO_4 H 0.718922 0.330085 0.960392 0.057 Uiso 1 1 calc R U . . .
C13_4 C 0.9635(9) 0.7040(7) 0.2508(4) 0.0271(13) Uani 1 1 d . . . . .
C1_4 C 0.5822(10) 0.4975(9) 0.9896(7) 0.059(2) Uani 1 1 d . . . . .
H1A_4 H 0.600492 0.580332 1.008701 0.089 Uiso 1 1 calc R U . . .
H1B_4 H 0.519776 0.458101 1.036021 0.089 Uiso 1 1 calc R U . . .
H1C_4 H 0.520942 0.517653 0.939724 0.089 Uiso 1 1 calc R U . . .

loop_
_atom_site_aniso_label
_atom_site_aniso_U_11
_atom_site_aniso_U_22
_atom_site_aniso_U_33
_atom_site_aniso_U_23
_atom_site_aniso_U_13
_atom_site_aniso_U_12
Mn1_1 0.0251(4) 0.0245(4) 0.0237(4) 0.0037(3) -0.0052(3) -0.0125(3)
S1_1 0.0472(10) 0.0237(7) 0.0430(10) 0.0061(7) -0.0083(8) -0.0043(7)
S2_1 0.0315(9) 0.0367(9) 0.0392(9) 0.0166(7) -0.0115(7) -0.0120(7)
N4_1 0.027(3) 0.031(3) 0.030(3) 0.003(2) -0.007(2) -0.014(2)
N5_1 0.024(2) 0.023(2) 0.024(2) 0.0020(17) -0.0036(17) -0.0093(17)
N6_1 0.037(3) 0.030(3) 0.033(3) -0.001(2) -0.008(2) -0.013(2)
N7_1 0.028(3) 0.033(3) 0.031(3) 0.008(2) -0.011(2) -0.013(2)
N12_1 0.024(3) 0.026(2) 0.029(3) 0.002(2) -0.005(2) -0.011(2)
C1_1 0.035(3) 0.031(3) 0.037(3) 0.008(3) -0.017(3) -0.019(3)
C2_1 0.043(4) 0.032(3) 0.044(4) 0.005(3) -0.017(3) -0.019(3)
C3_1 0.051(5) 0.038(4) 0.045(4) 0.009(3) -0.015(4) -0.027(3)
C4_1 0.036(4) 0.042(4) 0.027(3) 0.009(3) -0.013(3) -0.025(3)
C5_1 0.029(3) 0.043(4) 0.035(3) 0.007(3) -0.012(3) -0.015(3)
C6_1 0.029(3) 0.038(3) 0.039(4) 0.007(3) -0.011(3) -0.017(3)
C7_1 0.037(3) 0.025(3) 0.033(3) 0.002(2) -0.011(2) -0.013(2)
C9_1 0.029(3) 0.023(2) 0.029(2) 0.0020(18) -0.004(2) -0.0054(19)
C10_1 0.029(3) 0.030(3) 0.032(3) 0.001(2) -0.003(2) -0.006(2)
C11_1 0.039(3) 0.034(3) 0.035(3) -0.004(2) 0.000(2) 0.000(2)
C12_1 0.049(4) 0.036(3) 0.031(3) -0.004(3) -0.001(3) -0.008(3)
C13_1 0.050(4) 0.030(3) 0.031(3) -0.003(2) -0.008(3) -0.010(3)
C14_1 0.032(3) 0.026(2) 0.027(2) 0.0017(19) -0.004(2) -0.008(2)
C15_1 0.019(3) 0.023(3) 0.020(3) 0.004(2) 0.003(2) 0.003(2)
C16_1 0.022(3) 0.022(3) 0.023(3) 0.000(2) 0.001(2) -0.011(2)
C17_1 0.026(3) 0.026(3) 0.028(3) 0.000(2) 0.001(2) -0.007(2)
C18_1 0.018(3) 0.028(3) 0.030(3) 0.005(2) -0.005(2) -0.010(2)
C19_1 0.034(3) 0.029(3) 0.029(3) 0.005(2) -0.003(3) -0.015(3)
C20_1 0.032(3) 0.025(3) 0.045(4) 0.003(3) -0.014(3) -0.013(2)
C21_1 0.027(3) 0.027(3) 0.029(3) 0.002(2) -0.008(2) -0.008(2)
C22_1 0.024(3) 0.031(3) 0.030(3) -0.002(2) -0.002(2) -0.009(2)
Mn1_2 0.0230(4) 0.0275(4) 0.0238(4) 0.0046(3) -0.0048(3) -0.0133(3)
S1_2 0.0313(8) 0.0307(8) 0.0343(8) 0.0109(7) -0.0084(7) -0.0106(6)
N4_2 0.032(3) 0.031(3) 0.029(3) 0.005(2) -0.004(2) -0.015(2)
C1_2 0.036(4) 0.048(4) 0.038(4) 0.015(3) -0.016(3) -0.029(3)
C2_2 0.039(4) 0.065(5) 0.043(4) 0.020(4) -0.019(3) -0.035(4)
C3_2 0.052(5) 0.094(8) 0.054(5) 0.036(5) -0.031(5) -0.057(6)
C4_2 0.057(6) 0.057(6) 0.083(7) 0.033(5) -0.044(5) -0.044(5)
C5_2 0.055(5) 0.042(4) 0.073(6) 0.022(4) -0.036(5) -0.034(4)
C6_2 0.039(4) 0.035(3) 0.046(4) 0.014(3) -0.021(3) -0.021(3)
C8_2 0.027(3) 0.050(4) 0.031(3) 0.009(3) -0.008(3) -0.016(3)
C9_2 0.040(3) 0.031(3) 0.046(4) 0.005(3) -0.019(3) -0.017(3)
C11_2 0.034(3) 0.028(3) 0.029(3) 0.007(2) -0.009(2) -0.008(2)
C12_2 0.065(6) 0.040(4) 0.055(5) -0.013(4) 0.003(4) 0.002(4)
C13_2 0.059(5) 0.053(4) 0.046(4) -0.008(3) 0.019(3) -0.014(3)
C14_2 0.034(3) 0.038(3) 0.044(4) -0.003(3) 0.011(3) -0.009(3)
C15_2 0.031(3) 0.031(3) 0.028(3) 0.005(2) -0.003(2) -0.007(2)
C17_2 0.026(3) 0.031(3) 0.032(3) 0.003(2) 0.001(2) -0.013(2)
C18_2 0.021(3) 0.026(3) 0.027(3) 0.002(2) -0.005(2) -0.009(2)
C19_2 0.025(3) 0.025(3) 0.037(3) 0.003(2) -0.013(3) -0.010(2)
C20_2 0.036(3) 0.026(3) 0.038(3) 0.004(2) -0.014(3) -0.015(3)
C21_2 0.036(3) 0.031(3) 0.040(3) 0.012(3) -0.015(3) -0.023(3)
C22_2 0.029(3) 0.044(4) 0.031(3) 0.012(3) -0.008(3) -0.023(3)
C23_2 0.018(3) 0.021(2) 0.025(3) -0.003(2) -0.001(2) -0.009(2)
C25_2 0.028(3) 0.036(3) 0.028(3) 0.005(3) -0.002(2) -0.014(3)
C26_2 0.023(3) 0.036(3) 0.035(3) -0.003(3) -0.001(3) -0.007(3)
C27_2 0.027(3) 0.033(3) 0.032(3) -0.005(3) -0.006(3) -0.005(3)
S1_3 0.0570(14) 0.0661(15) 0.0503(13) 0.0108(11) -0.0021(10) 0.0021(11)
N1_3 0.037(3) 0.058(4) 0.083(6) 0.046(4) -0.028(4) -0.021(3)
C1_3 0.0072(19) 0.017(2) 0.0075(19) 0.0051(16) 0.0031(15) 0.0024(16)
C3_4 0.023(3) 0.023(3) 0.027(3) 0.005(2) -0.008(2) -0.008(2)
C4_4 0.025(3) 0.041(4) 0.027(3) -0.003(3) -0.006(3) -0.007(3)
C5_4 0.034(3) 0.030(3) 0.035(3) -0.003(3) -0.011(3) -0.011(3)
C6_4 0.033(3) 0.030(3) 0.035(3) 0.005(2) -0.008(2) -0.019(2)
C7_4 0.030(3) 0.053(4) 0.034(3) 0.009(3) -0.010(3) -0.022(3)
C8_4 0.045(4) 0.040(4) 0.043(4) 0.014(3) -0.015(3) -0.033(3)
N1_4 0.033(3) 0.029(2) 0.027(2) 0.0017(18) -0.0058(19) -0.015(2)
C11_4 0.037(4) 0.090(7) 0.040(4) 0.021(4) -0.011(3) -0.043(4)
C9_4 0.032(3) 0.033(3) 0.029(3) 0.009(3) -0.015(3) -0.019(3)
N2_4 0.024(3) 0.026(2) 0.029(3) 0.004(2) 0.000(2) -0.009(2)
N3_4 0.027(2) 0.023(2) 0.026(2) 0.0030(17) -0.0015(18) -0.0079(17)
N4_4 0.035(3) 0.032(2) 0.029(2) 0.003(2) -0.008(2) -0.017(2)
N5_4 0.028(3) 0.036(3) 0.036(3) 0.012(2) -0.015(2) -0.017(2)
C10_4 0.026(3) 0.075(6) 0.034(3) 0.008(3) -0.008(3) -0.021(3)
C12_4 0.053(4) 0.030(3) 0.037(3) -0.003(3) -0.007(3) -0.010(3)
O1_4 0.043(3) 0.043(3) 0.061(3) -0.008(2) -0.011(2) -0.014(2)
C13_4 0.031(3) 0.028(3) 0.025(3) 0.005(2) -0.004(2) -0.014(2)
C1_4 0.052(5) 0.047(4) 0.077(6) -0.018(4) -0.013(4) -0.003(4)

loop_
_atom_type_symbol
_atom_type_description
_atom_type_scat_dispersion_real
_atom_type_scat_dispersion_imag
_atom_type_scat_source
C C 0.0033 0.0016 'International Tables Vol C Tables 4.2.6.8 and 6.1.1.4'
H H 0.0000 0.0000 'International Tables Vol C Tables 4.2.6.8 and 6.1.1.4'
Mn Mn 0.3368 0.7283 'International Tables Vol C Tables 4.2.6.8 and 6.1.1.4'
N N 0.0061 0.0033 'International Tables Vol C Tables 4.2.6.8 and 6.1.1.4'
S S 0.1246 0.1234 'International Tables Vol C Tables 4.2.6.8 and 6.1.1.4'
O O 0.0106 0.0060 'International Tables Vol C Tables 4.2.6.8 and 6.1.1.4'

loop_
_geom_angle_atom_site_label_1
_geom_angle_atom_site_label_2
_geom_angle_atom_site_label_3
_geom_angle
_geom_angle_site_symmetry_1
_geom_angle_site_symmetry_3
_geom_angle_publ_flag
N7_1 Mn1_1 N6_1 156.7(2) . . ?
N7_1 Mn1_1 N5_1 100.8(2) . . ?
N6_1 Mn1_1 N5_1 97.0(2) . . ?
N7_1 Mn1_1 N1_4 95.1(2) . . ?
N6_1 Mn1_1 N1_4 103.9(2) . . ?
N5_1 Mn1_1 N1_4 75.59(19) . . ?
N7_1 Mn1_1 N4_1 83.5(2) . . ?
N6_1 Mn1_1 N4_1 85.9(2) . . ?
N5_1 Mn1_1 N4_1 157.2(2) . . ?
N1_4 Mn1_1 N4_1 81.7(2) . . ?
N7_1 Mn1_1 N12_1 85.5(2) . . ?
N6_1 Mn1_1 N12_1 82.1(2) . . ?
N5_1 Mn1_1 N12_1 82.28(19) . . ?
N1_4 Mn1_1 N12_1 157.6(2) . . ?
N4_1 Mn1_1 N12_1 120.5(2) . . ?
C6_1 N4_1 C9_4 118.6(6) . . ?
C6_1 N4_1 Mn1_1 112.5(4) . . ?
C9_4 N4_1 Mn1_1 124.4(5) . . ?
C17_1 N5_1 C9_1 119.2(5) . . ?
C17_1 N5_1 Mn1_1 126.5(4) . . ?
C9_1 N5_1 Mn1_1 113.6(3) . . ?
C15_1 N6_1 Mn1_1 173.1(5) . . ?
C16_1 N7_1 Mn1_1 169.1(5) . . ?
C22_1 N12_1 C3_4 118.0(6) . . ?
C22_1 N12_1 Mn1_1 115.0(4) . . ?
C3_4 N12_1 Mn1_1 124.4(4) . . ?
C2_1 C1_1 C9_4 118.6(7) . . ?
C2_1 C1_1 C7_1 113.9(7) . . ?
C9_4 C1_1 C7_1 127.5(6) . . ?
C1_1 C2_1 C3_1 122.1(8) . . ?
C8_4 C3_1 C2_1 119.5(7) . . ?
C7_4 C4_1 C8_4 123.6(7) . . ?
C7_4 C4_1 C9_4 117.9(7) . . ?
C8_4 C4_1 C9_4 118.5(8) . . ?
C7_4 C5_1 C6_1 118.3(8) . . ?
N4_1 C6_1 C5_1 124.0(7) . . ?
N1_4 C7_1 C1_1 127.2(7) . . ?
N5_1 C9_1 C10_1 116.2(5) . . ?
N5_1 C9_1 C14_1 107.9(4) . . ?
C10_1 C9_1 C14_1 112.1(5) . . ?
C11_1 C10_1 C9_1 111.1(5) . . ?
C10_1 C11_1 C12_1 109.6(5) . . ?
C11_1 C12_1 C13_1 111.1(6) . . ?
C14_1 C13_1 C12_1 111.7(6) . . ?
N1_4 C14_1 C13_1 115.7(5) . . ?
N1_4 C14_1 C9_1 107.4(4) . . ?
C13_1 C14_1 C9_1 112.6(5) . . ?
N6_1 C15_1 S1_1 177.1(6) . . ?
N7_1 C16_1 S2_1 178.9(6) . . ?
N5_1 C17_1 C18_1 126.7(6) . . ?
C19_1 C18_1 C3_4 118.2(6) . . ?
C19_1 C18_1 C17_1 114.2(6) . . ?
C3_4 C18_1 C17_1 127.2(6) . . ?
C6_4 C19_1 C18_1 123.5(7) . . ?
C6_4 C20_1 C21_1 119.3(7) . . ?
C5_4 C21_1 C20_1 119.8(6) . . ?
C5_4 C21_1 C3_4 119.1(6) . . ?
C20_1 C21_1 C3_4 121.1(7) . . ?
N12_1 C22_1 C4_4 124.7(6) . . ?
N4_2 Mn1_2 N1_3 155.2(3) . . ?
N4_2 Mn1_2 N3_4 114.1(2) . . ?
N1_3 Mn1_2 N3_4 86.4(3) . . ?
N4_2 Mn1_2 N4_4 88.7(2) . . ?
N1_3 Mn1_2 N4_4 110.8(3) . . ?
N3_4 Mn1_2 N4_4 76.0(2) . . ?
N4_2 Mn1_2 N5_4 84.2(2) . . ?
N1_3 Mn1_2 N5_4 83.0(2) . . ?
N3_4 Mn1_2 N5_4 151.6(2) . . ?
N4_4 Mn1_2 N5_4 83.3(2) . . ?
N4_2 Mn1_2 N2_4 84.2(2) . . ?
N1_3 Mn1_2 N2_4 84.5(3) . . ?
N3_4 Mn1_2 N2_4 83.46(19) . . ?
N4_4 Mn1_2 N2_4 153.2(2) . . ?
N5_4 Mn1_2 N2_4 121.4(2) . . ?
C23_2 N4_2 Mn1_2 168.4(6) . . ?
N5_4 C1_2 C2_2 121.9(9) . . ?
N5_4 C1_2 C6_2 120.6(7) . . ?
C2_2 C1_2 C6_2 117.4(7) . . ?
C1_2 C2_2 C3_2 122.2(10) . . ?
C1_2 C2_2 C11_4 117.7(8) . . ?
C3_2 C2_2 C11_4 120.0(9) . . ?
C4_2 C3_2 C2_2 118.9(9) . . ?
C3_2 C4_2 C5_2 119.7(9) . . ?
C4_2 C5_2 C6_2 123.8(11) . . ?
C5_2 C6_2 C1_2 117.8(8) . . ?
C5_2 C6_2 C9_2 114.8(8) . . ?
C1_2 C6_2 C9_2 127.4(7) . . ?
N5_4 C8_2 C10_4 124.6(8) . . ?
N4_4 C9_2 C6_2 127.8(8) . . ?
N4_4 C11_2 C12_4 116.0(6) . . ?
N4_4 C11_2 C15_2 106.5(5) . . ?
C12_4 C11_2 C15_2 111.0(5) . . ?
C13_2 C12_2 C12_4 111.8(7) . . ?
C12_2 C13_2 C14_2 109.7(7) . . ?
C15_2 C14_2 C13_2 111.0(6) . . ?
N3_4 C15_2 C14_2 115.6(5) . . ?
N3_4 C15_2 C11_2 108.0(4) . . ?
C14_2 C15_2 C11_2 110.8(5) . . ?
N3_4 C17_2 C13_4 128.6(6) . . ?
N2_4 C18_2 C19_2 121.3(6) . . ?
N2_4 C18_2 C13_4 120.2(6) . . ?
C19_2 C18_2 C13_4 118.4(6) . . ?
C27_2 C19_2 C20_2 122.2(7) . . ?
C27_2 C19_2 C18_2 118.1(6) . . ?
C20_2 C19_2 C18_2 119.6(7) . . ?
C21_2 C20_2 C19_2 121.6(7) . . ?
C20_2 C21_2 C22_2 120.1(6) . . ?
C13_4 C22_2 C21_2 121.8(7) . . ?
N4_2 C23_2 S1_2 177.6(6) . . ?
N2_4 C25_2 C26_2 124.1(6) . . ?
C27_2 C26_2 C25_2 118.6(7) . . ?
C26_2 C27_2 C19_2 120.0(7) . . ?
C1_3 N1_3 Mn1_2 169.5(6) . . ?
N1_3 C1_3 S1_3 166.4(6) . . ?
N12_1 C3_4 C21_1 120.7(6) . . ?
N12_1 C3_4 C18_1 120.7(6) . . ?
C21_1 C3_4 C18_1 118.6(6) . . ?
C5_4 C4_4 C22_1 118.5(7) . . ?
C4_4 C5_4 C21_1 118.9(7) . . ?
C19_1 C6_4 C20_1 119.3(6) . . ?
C5_1 C7_4 C4_1 120.8(7) . . ?
C3_1 C8_4 C4_1 122.3(7) . . ?
C7_1 N1_4 C14_1 119.7(6) . . ?
C7_1 N1_4 Mn1_1 126.2(5) . . ?
C14_1 N1_4 Mn1_1 113.3(4) . . ?
C10_4 C11_4 C2_2 120.1(8) . . ?
N4_1 C9_4 C1_1 120.6(6) . . ?
N4_1 C9_4 C4_1 120.4(7) . . ?
C1_1 C9_4 C4_1 119.0(6) . . ?
C25_2 N2_4 C18_2 117.9(6) . . ?
C25_2 N2_4 Mn1_2 112.1(4) . . ?
C18_2 N2_4 Mn1_2 128.4(5) . . ?
C17_2 N3_4 C15_2 118.8(5) . . ?
C17_2 N3_4 Mn1_2 127.6(4) . . ?
C15_2 N3_4 Mn1_2 112.8(4) . . ?
C9_2 N4_4 C11_2 117.9(6) . . ?
C9_2 N4_4 Mn1_2 127.5(6) . . ?
C11_2 N4_4 Mn1_2 114.0(4) . . ?
C8_2 N5_4 C1_2 118.0(7) . . ?
C8_2 N5_4 Mn1_2 111.6(5) . . ?
C1_2 N5_4 Mn1_2 127.2(5) . . ?
C11_4 C10_4 C8_2 117.6(9) . . ?
C12_2 C12_4 C11_2 111.6(7) . . ?
C22_2 C13_4 C17_2 113.3(6) . . ?
C22_2 C13_4 C18_2 118.4(7) . . ?
C17_2 C13_4 C18_2 128.2(6) . . ?

loop_
_geom_bond_atom_site_label_1
_geom_bond_atom_site_label_2
_geom_bond_distance
_geom_bond_site_symmetry_2
_geom_bond_publ_flag
Mn1_1 N7_1 2.166(5) . ?
Mn1_1 N6_1 2.171(6) . ?
Mn1_1 N5_1 2.204(5) . ?
Mn1_1 N1_4 2.235(6) . ?
Mn1_1 N4_1 2.295(6) . ?
Mn1_1 N12_1 2.298(6) . ?
S1_1 C15_1 1.622(6) . ?
S2_1 C16_1 1.626(6) . ?
N4_1 C6_1 1.333(10) . ?
N4_1 C9_4 1.388(9) . ?
N5_1 C17_1 1.284(8) . ?
N5_1 C9_1 1.476(7) . ?
N6_1 C15_1 1.167(8) . ?
N7_1 C16_1 1.169(8) . ?
N12_1 C22_1 1.310(9) . ?
N12_1 C3_4 1.394(8) . ?
C1_1 C2_1 1.401(10) . ?
C1_1 C9_4 1.426(11) . ?
C1_1 C7_1 1.456(11) . ?
C2_1 C3_1 1.403(12) . ?
C3_1 C8_4 1.343(12) . ?
C4_1 C7_4 1.397(12) . ?
C4_1 C8_4 1.423(10) . ?
C4_1 C9_4 1.439(10) . ?
C5_1 C7_4 1.380(11) . ?
C5_1 C6_1 1.395(10) . ?
C7_1 N1_4 1.287(8) . ?
C9_1 C10_1 1.528(8) . ?
C9_1 C14_1 1.535(8) . ?
C10_1 C11_1 1.526(8) . ?
C11_1 C12_1 1.526(10) . ?
C12_1 C13_1 1.545(11) . ?
C13_1 C14_1 1.531(9) . ?
C14_1 N1_4 1.478(8) . ?
C17_1 C18_1 1.481(9) . ?
C18_1 C19_1 1.390(9) . ?
C18_1 C3_4 1.425(9) . ?
C19_1 C6_4 1.379(10) . ?
C20_1 C6_4 1.392(11) . ?
C20_1 C21_1 1.413(10) . ?
C21_1 C5_4 1.411(10) . ?
C21_1 C3_4 1.413(9) . ?
C22_1 C4_4 1.402(10) . ?
Mn1_2 N4_2 2.189(6) . ?
Mn1_2 N1_3 2.196(7) . ?
Mn1_2 N3_4 2.207(5) . ?
Mn1_2 N4_4 2.216(6) . ?
Mn1_2 N5_4 2.268(6) . ?
Mn1_2 N2_4 2.292(6) . ?
S1_2 C23_2 1.633(6) . ?
N4_2 C23_2 1.158(8) . ?
C1_2 N5_4 1.368(10) . ?
C1_2 C2_2 1.400(11) . ?
C1_2 C6_2 1.446(13) . ?
C2_2 C3_2 1.419(14) . ?
C2_2 C11_4 1.443(15) . ?
C3_2 C4_2 1.367(17) . ?
C4_2 C5_2 1.376(14) . ?
C5_2 C6_2 1.381(11) . ?
C6_2 C9_2 1.456(12) . ?
C8_2 N5_4 1.323(11) . ?
C8_2 C10_4 1.418(11) . ?
C9_2 N4_4 1.284(9) . ?
C11_2 N4_4 1.488(8) . ?
C11_2 C12_4 1.529(9) . ?
C11_2 C15_2 1.542(8) . ?
C12_2 C13_2 1.500(12) . ?
C12_2 C12_4 1.516(13) . ?
C13_2 C14_2 1.526(10) . ?
C14_2 C15_2 1.525(8) . ?
C15_2 N3_4 1.484(8) . ?
C17_2 N3_4 1.283(8) . ?
C17_2 C13_4 1.443(10) . ?
C18_2 N2_4 1.356(8) . ?
C18_2 C19_2 1.433(10) . ?
C18_2 C13_4 1.446(9) . ?
C19_2 C27_2 1.410(10) . ?
C19_2 C20_2 1.432(10) . ?
C20_2 C21_2 1.315(11) . ?
C21_2 C22_2 1.440(11) . ?
C22_2 C13_4 1.383(9) . ?
C25_2 N2_4 1.342(9) . ?
C25_2 C26_2 1.402(11) . ?
C26_2 C27_2 1.352(11) . ?
S1_3 C1_3 1.596(5) . ?
N1_3 C1_3 1.184(8) . ?
C4_4 C5_4 1.382(11) . ?
C11_4 C10_4 1.349(14) . ?
O1_4 C1_4 1.412(9) . ?
